data_7122400
loop_
_publ_author_name
'Lee, Young Hoon'
'Jana, Saibal'
'Lee, Heechai'
'Lee, Sang Uck'
'Lee, Min Hyung'

_publ_section_title
;
 Rational design of time-resolved turn-on fluorescence sensors: exploiting
 delayed fluorescence for hydrogen peroxide sensing.
;
_journal_issue 85
_journal_name_full 'Chemical communications (Cambridge, England)'
_journal_page_first 12069
_journal_page_last 12072
_journal_paper_doi 10.1039/c8cc07397j
_journal_volume 54
_journal_year 2018
_chemical_formula_sum 'C42 H47 B N P'
_chemical_formula_weight 607.58
_space_group_crystal_system orthorhombic
_space_group_IT_number 61
_space_group_name_Hall '-P 2ac 2ab'
_space_group_name_H-M_alt 'P b c a'
_symmetry_space_group_name_Hall '-P 2ac 2ab'
_symmetry_space_group_name_H-M 'P b c a'
_atom_sites_solution_hydrogens geom
_audit_creation_method SHELXL-2014/7
_audit_update_record
;
2018-07-12 deposited with the CCDC.
2018-09-30 downloaded from the CCDC.
;
_cell_angle_alpha 90
_cell_angle_beta 90
_cell_angle_gamma 90
_cell_formula_units_Z 8
_cell_length_a 16.4464(3)
_cell_length_b 18.2277(3)
_cell_length_c 24.0228(3)
_cell_measurement_reflns_used 4675
_cell_measurement_temperature 173(2)
_cell_measurement_theta_max 26.80
_cell_measurement_theta_min 2.38
_cell_volume 7201.6(2)
_computing_cell_refinement 'Bruker SAINT'
_computing_data_collection 'Bruker APEX2'
_computing_data_reduction 'Bruker SAINT'
_computing_molecular_graphics 'Bruker SHELXTL'
_computing_publication_material 'Bruker SHELXTL'
_computing_structure_refinement 'SHELXL-2014/7 (Sheldrick, 2014)'
_computing_structure_solution 'SHELXS-97 (Sheldrick 2008)'
_diffrn_ambient_temperature 173(2)
_diffrn_measured_fraction_theta_full 1.000
_diffrn_measured_fraction_theta_max 0.995
_diffrn_measurement_device_type 'Bruker APEX-II CCD'
_diffrn_measurement_method '\f and \w scans'
_diffrn_radiation_type MoK\a
_diffrn_radiation_wavelength 0.71073
_diffrn_reflns_av_R_equivalents 0.0561
_diffrn_reflns_av_unetI/netI 0.0627
_diffrn_reflns_Laue_measured_fraction_full 1.000
_diffrn_reflns_Laue_measured_fraction_max 0.995
_diffrn_reflns_limit_h_max 21
_diffrn_reflns_limit_h_min -10
_diffrn_reflns_limit_k_max 24
_diffrn_reflns_limit_k_min -24
_diffrn_reflns_limit_l_max 31
_diffrn_reflns_limit_l_min -32
_diffrn_reflns_number 39480
_diffrn_reflns_point_group_measured_fraction_full 1.000
_diffrn_reflns_point_group_measured_fraction_max 0.995
_diffrn_reflns_theta_full 25.242
_diffrn_reflns_theta_max 28.278
_diffrn_reflns_theta_min 1.695
_exptl_absorpt_coefficient_mu 0.105
_exptl_absorpt_correction_T_max 0.7457
_exptl_absorpt_correction_T_min 0.7006
_exptl_absorpt_correction_type multi-scan
_exptl_absorpt_process_details '(SADABS; Sheldrick, 2014)'
_exptl_crystal_colour colourless
_exptl_crystal_density_diffrn 1.121
_exptl_crystal_description Block
_exptl_crystal_F_000 2608
_exptl_crystal_preparation Luminescent
_exptl_crystal_size_max 0.500
_exptl_crystal_size_mid 0.370
_exptl_crystal_size_min 0.180
_refine_diff_density_max 0.847
_refine_diff_density_min -0.307
_refine_diff_density_rms 0.057
_refine_ls_extinction_method none
_refine_ls_goodness_of_fit_ref 1.054
_refine_ls_hydrogen_treatment constr
_refine_ls_matrix_type full
_refine_ls_number_parameters 409
_refine_ls_number_reflns 8886
_refine_ls_number_restraints 0
_refine_ls_restrained_S_all 1.054
_refine_ls_R_factor_all 0.1032
_refine_ls_R_factor_gt 0.0601
_refine_ls_shift/su_max 0.001
_refine_ls_shift/su_mean 0.000
_refine_ls_structure_factor_coef Fsqd
_refine_ls_weighting_details 'w=1/[\s^2^(Fo^2^)+(0.0806P)^2^+2.4330P] where P=(Fo^2^+2Fc^2^)/3'
_refine_ls_weighting_scheme calc
_refine_ls_wR_factor_gt 0.1543
_refine_ls_wR_factor_ref 0.1788
_reflns_Friedel_coverage 0.000
_reflns_number_gt 5667
_reflns_number_total 8886
_reflns_threshold_expression 'I > 2\s(I)'
_cod_data_source_file c8cc07397j2.cif
_cod_data_source_block czmbpi
_cod_depositor_comments 'Adding full bibliography for 7122400--7122402.cif.'
_cod_database_code 7122400
_shelx_shelxl_version_number 2014/7
_shelx_space_group_comment
; 
The symmetry employed for this shelxl refinement is uniquely defined 
by the following loop, which should always be used as a source of 
symmetry information in preference to the above space-group names. 
They are only intended as comments. 
;
_shelx_estimated_absorpt_t_min 0.949
_shelx_estimated_absorpt_t_max 0.981

loop_
_space_group_symop_operation_xyz
'x, y, z'
'-x+1/2, -y, z+1/2'
'-x, y+1/2, -z+1/2'
'x+1/2, -y+1/2, -z'
'-x, -y, -z'
'x-1/2, y, -z-1/2'
'x, -y-1/2, z-1/2'
'-x-1/2, y-1/2, z'

loop_
_atom_site_label
_atom_site_type_symbol
_atom_site_fract_x
_atom_site_fract_y
_atom_site_fract_z
_atom_site_U_iso_or_equiv
_atom_site_adp_type
_atom_site_occupancy
_atom_site_site_symmetry_order
_atom_site_calc_flag
_atom_site_refinement_flags_posn
_atom_site_refinement_flags_adp
P1 P 0.75393(4) 0.24709(3) 0.69599(2) 0.03046(16) Uani 1 1 d . .
N1 N 0.93023(11) 0.19967(8) 0.72555(6) 0.0252(4) Uani 1 1 d . .
B1 B 0.89002(17) 0.14498(12) 0.92706(8) 0.0267(5) Uani 1 1 d . .
C1 C 1.05931(16) 0.10099(13) 0.63091(9) 0.0378(6) Uani 1 1 d . .
H1A H 1.0947 0.1130 0.6010 0.045 Uiso 1 1 calc R U
C2 C 1.04843(17) 0.02911(13) 0.64691(10) 0.0441(6) Uani 1 1 d . .
H2A H 1.0767 -0.0087 0.6278 0.053 Uiso 1 1 calc R U
C3 C 0.99676(17) 0.01089(12) 0.69061(10) 0.0403(6) Uani 1 1 d . .
H3A H 0.9913 -0.0391 0.7012 0.048 Uiso 1 1 calc R U
C4 C 0.95309(15) 0.06379(11) 0.71907(8) 0.0323(5) Uani 1 1 d . .
H4A H 0.9171 0.0511 0.7485 0.039 Uiso 1 1 calc R U
C5 C 0.96400(14) 0.13633(11) 0.70289(7) 0.0260(4) Uani 1 1 d . .
C6 C 1.01723(14) 0.15602(11) 0.65948(7) 0.0273(5) Uani 1 1 d . .
C7 C 0.96497(14) 0.26005(10) 0.69913(7) 0.0255(4) Uani 1 1 d . .
C8 C 1.01827(14) 0.23552(11) 0.65723(7) 0.0275(5) Uani 1 1 d . .
C9 C 1.06087(15) 0.28661(13) 0.62561(8) 0.0348(5) Uani 1 1 d . .
H9A H 1.0961 0.2710 0.5966 0.042 Uiso 1 1 calc R U
C10 C 1.05126(16) 0.36039(13) 0.63702(9) 0.0402(6) Uani 1 1 d . .
H10A H 1.0805 0.3957 0.6159 0.048 Uiso 1 1 calc R U
C11 C 0.99906(17) 0.38340(12) 0.67913(9) 0.0394(6) Uani 1 1 d . .
H11A H 0.9939 0.4344 0.6864 0.047 Uiso 1 1 calc R U
C12 C 0.95436(15) 0.33428(11) 0.71075(8) 0.0328(5) Uani 1 1 d . .
H12A H 0.9182 0.3505 0.7390 0.039 Uiso 1 1 calc R U
C13 C 0.87582(14) 0.20189(10) 0.77197(7) 0.0245(4) Uani 1 1 d . .
C14 C 0.90688(14) 0.18247(10) 0.82390(7) 0.0263(4) Uani 1 1 d . .
H14A H 0.9632 0.1717 0.8273 0.032 Uiso 1 1 calc R U
C15 C 0.85746(14) 0.17842(10) 0.87094(7) 0.0267(5) Uani 1 1 d . .
C16 C 0.77618(15) 0.19945(11) 0.86436(8) 0.0309(5) Uani 1 1 d . .
H16A H 0.7407 0.1979 0.8956 0.037 Uiso 1 1 calc R U
C17 C 0.74631(15) 0.22253(12) 0.81335(8) 0.0310(5) Uani 1 1 d . .
H17A H 0.6916 0.2390 0.8109 0.037 Uiso 1 1 calc R U
C18 C 0.79454(14) 0.22230(10) 0.76542(7) 0.0258(5) Uani 1 1 d . .
C19 C 0.98124(14) 0.15847(10) 0.94397(7) 0.0249(4) Uani 1 1 d . .
C20 C 1.03524(14) 0.09884(10) 0.94775(7) 0.0268(5) Uani 1 1 d . .
C21 C 1.11494(15) 0.10891(11) 0.96580(8) 0.0303(5) Uani 1 1 d . .
H21A H 1.1501 0.0677 0.9687 0.036 Uiso 1 1 calc R U
C22 C 1.14393(15) 0.17828(12) 0.97964(8) 0.0327(5) Uani 1 1 d . .
C23 C 1.09176(16) 0.23729(11) 0.97418(8) 0.0328(5) Uani 1 1 d . .
H23A H 1.1111 0.2850 0.9829 0.039 Uiso 1 1 calc R U
C24 C 1.01176(16) 0.22894(11) 0.95631(8) 0.0305(5) Uani 1 1 d . .
C25 C 1.00871(16) 0.02300(11) 0.92975(9) 0.0365(5) Uani 1 1 d . .
H25A H 0.9579 0.0100 0.9487 0.044 Uiso 1 1 calc R U
H25B H 1.0510 -0.0127 0.9395 0.044 Uiso 1 1 calc R U
H25C H 1.0001 0.0225 0.8894 0.044 Uiso 1 1 calc R U
C26 C 1.23008(18) 0.18802(15) 0.99965(11) 0.0515(7) Uani 1 1 d . .
H26A H 1.2675 0.1646 0.9733 0.062 Uiso 1 1 calc R U
H26B H 1.2361 0.1653 1.0364 0.062 Uiso 1 1 calc R U
H26C H 1.2426 0.2405 1.0022 0.062 Uiso 1 1 calc R U
C27 C 0.95881(18) 0.29669(12) 0.95205(11) 0.0466(7) Uani 1 1 d . .
H27A H 0.9045 0.2827 0.9391 0.056 Uiso 1 1 calc R U
H27B H 0.9545 0.3199 0.9887 0.056 Uiso 1 1 calc R U
H27C H 0.9831 0.3313 0.9256 0.056 Uiso 1 1 calc R U
C28 C 0.82771(14) 0.09875(11) 0.96189(8) 0.0280(5) Uani 1 1 d . .
C29 C 0.81608(15) 0.11247(11) 1.01964(8) 0.0330(5) Uani 1 1 d . .
C30 C 0.75141(16) 0.07948(14) 1.04754(9) 0.0427(6) Uani 1 1 d . .
H30A H 0.7436 0.0903 1.0859 0.051 Uiso 1 1 calc R U
C31 C 0.69831(17) 0.03181(14) 1.02172(10) 0.0459(6) Uani 1 1 d . .
C32 C 0.71328(16) 0.01441(13) 0.96640(10) 0.0405(6) Uani 1 1 d . .
H32A H 0.6796 -0.0208 0.9486 0.049 Uiso 1 1 calc R U
C33 C 0.77577(15) 0.04665(11) 0.93629(8) 0.0322(5) Uani 1 1 d . .
C34 C 0.87038(18) 0.16318(13) 1.05220(8) 0.0417(6) Uani 1 1 d . .
H34A H 0.9264 0.1450 1.0508 0.050 Uiso 1 1 calc R U
H34B H 0.8520 0.1651 1.0910 0.050 Uiso 1 1 calc R U
H34C H 0.8680 0.2125 1.0360 0.050 Uiso 1 1 calc R U
C35 C 0.6258(2) -0.00020(18) 1.05199(13) 0.0658(9) Uani 1 1 d . .
H35A H 0.5957 -0.0326 1.0268 0.079 Uiso 1 1 calc R U
H35B H 0.6447 -0.0284 1.0843 0.079 Uiso 1 1 calc R U
H35C H 0.5902 0.0396 1.0645 0.079 Uiso 1 1 calc R U
C36 C 0.78689(17) 0.02114(13) 0.87657(9) 0.0409(6) Uani 1 1 d . .
H36A H 0.8325 0.0476 0.8596 0.049 Uiso 1 1 calc R U
H36B H 0.7982 -0.0316 0.8761 0.049 Uiso 1 1 calc R U
H36C H 0.7371 0.0310 0.8554 0.049 Uiso 1 1 calc R U
C37 C 0.7060(2) 0.38318(14) 0.73392(12) 0.0588(8) Uani 1 1 d . .
H37A H 0.7411 0.3748 0.7663 0.071 Uiso 1 1 calc R U
H37B H 0.7381 0.4047 0.7037 0.071 Uiso 1 1 calc R U
H37C H 0.6620 0.4168 0.7442 0.071 Uiso 1 1 calc R U
C38 C 0.66993(17) 0.31030(12) 0.71464(9) 0.0381(6) Uani 1 1 d . .
H38A H 0.6378 0.2884 0.7458 0.046 Uiso 1 1 calc R U
C39 C 0.61430(18) 0.32020(14) 0.66398(10) 0.0471(7) Uani 1 1 d . .
H39A H 0.5923 0.2725 0.6528 0.057 Uiso 1 1 calc R U
H39B H 0.5695 0.3533 0.6736 0.057 Uiso 1 1 calc R U
H39C H 0.6456 0.3412 0.6331 0.057 Uiso 1 1 calc R U
C40 C 0.75915(19) 0.10296(15) 0.65882(13) 0.0569(8) Uani 1 1 d . .
H40A H 0.7991 0.1234 0.6328 0.068 Uiso 1 1 calc R U
H40B H 0.7871 0.0849 0.6921 0.068 Uiso 1 1 calc R U
H40C H 0.7301 0.0624 0.6409 0.068 Uiso 1 1 calc R U
C41 C 0.69918(15) 0.16199(12) 0.67515(8) 0.0347(5) Uani 1 1 d . .
H41A H 0.6689 0.1747 0.6404 0.042 Uiso 1 1 calc R U
C42 C 0.63571(19) 0.13271(15) 0.71561(11) 0.0516(7) Uani 1 1 d . .
H42A H 0.5978 0.1721 0.7254 0.062 Uiso 1 1 calc R U
H42B H 0.6058 0.0924 0.6981 0.062 Uiso 1 1 calc R U
H42C H 0.6627 0.1148 0.7493 0.062 Uiso 1 1 calc R U

loop_
_atom_site_aniso_label
_atom_site_aniso_U_11
_atom_site_aniso_U_22
_atom_site_aniso_U_33
_atom_site_aniso_U_23
_atom_site_aniso_U_13
_atom_site_aniso_U_12
P1 0.0290(4) 0.0417(3) 0.0206(2) 0.00335(19) -0.0013(2) 0.0039(3)
N1 0.0224(10) 0.0286(8) 0.0245(7) 0.0020(6) 0.0073(7) 0.0025(8)
B1 0.0288(15) 0.0305(10) 0.0207(9) -0.0031(8) 0.0002(10) 0.0072(11)
C1 0.0292(14) 0.0511(13) 0.0331(10) -0.0082(9) 0.0044(10) 0.0033(12)
C2 0.0374(16) 0.0450(13) 0.0498(13) -0.0164(10) 0.0063(13) 0.0040(12)
C3 0.0369(16) 0.0337(11) 0.0504(13) -0.0076(9) -0.0015(12) 0.0007(11)
C4 0.0275(13) 0.0343(10) 0.0352(10) -0.0007(8) 0.0013(10) -0.0031(10)
C5 0.0182(12) 0.0343(10) 0.0256(8) -0.0026(7) 0.0003(9) 0.0015(9)
C6 0.0205(12) 0.0382(10) 0.0233(8) -0.0020(7) 0.0004(9) -0.0002(10)
C7 0.0204(12) 0.0319(10) 0.0243(8) 0.0052(7) -0.0004(9) -0.0010(9)
C8 0.0193(12) 0.0413(11) 0.0219(8) 0.0033(7) -0.0015(9) 0.0007(10)
C9 0.0230(13) 0.0539(13) 0.0275(9) 0.0123(9) 0.0009(10) 0.0017(11)
C10 0.0319(15) 0.0468(12) 0.0418(11) 0.0187(10) -0.0038(11) -0.0088(12)
C11 0.0418(16) 0.0359(11) 0.0406(11) 0.0090(9) -0.0050(12) -0.0030(12)
C12 0.0330(14) 0.0349(10) 0.0305(9) 0.0038(8) -0.0010(10) 0.0026(11)
C13 0.0236(12) 0.0282(9) 0.0215(8) 0.0001(7) 0.0045(9) 0.0012(9)
C14 0.0200(12) 0.0328(10) 0.0260(8) 0.0019(7) 0.0002(9) 0.0026(10)
C15 0.0258(13) 0.0320(9) 0.0223(8) 0.0016(7) 0.0002(9) 0.0012(10)
C16 0.0276(13) 0.0428(11) 0.0222(8) 0.0015(8) 0.0039(9) 0.0066(11)
C17 0.0230(13) 0.0447(11) 0.0253(9) 0.0025(8) 0.0000(9) 0.0099(10)
C18 0.0255(13) 0.0309(9) 0.0210(8) 0.0003(7) 0.0007(9) 0.0027(10)
C19 0.0247(12) 0.0302(9) 0.0197(8) 0.0007(7) 0.0005(8) 0.0022(10)
C20 0.0280(13) 0.0303(9) 0.0221(8) -0.0005(7) 0.0000(9) 0.0027(10)
C21 0.0250(13) 0.0363(10) 0.0297(9) -0.0009(8) -0.0017(10) 0.0046(10)
C22 0.0277(14) 0.0442(11) 0.0261(9) -0.0021(8) 0.0001(10) -0.0059(11)
C23 0.0366(15) 0.0341(10) 0.0278(9) -0.0024(8) 0.0005(10) -0.0072(11)
C24 0.0329(14) 0.0309(9) 0.0277(9) 0.0003(7) 0.0035(10) 0.0019(10)
C25 0.0342(15) 0.0318(10) 0.0436(11) -0.0054(9) -0.0046(11) 0.0026(11)
C26 0.0329(16) 0.0588(15) 0.0626(16) -0.0094(12) -0.0075(14) -0.0075(14)
C27 0.0475(18) 0.0319(11) 0.0603(15) -0.0030(10) -0.0031(14) 0.0030(12)
C28 0.0230(12) 0.0342(10) 0.0268(9) 0.0053(7) -0.0020(9) 0.0064(10)
C29 0.0307(14) 0.0422(11) 0.0261(9) 0.0066(8) 0.0002(10) 0.0128(11)
C30 0.0361(16) 0.0589(14) 0.0331(10) 0.0151(10) 0.0078(11) 0.0140(13)
C31 0.0293(15) 0.0569(14) 0.0514(13) 0.0270(12) 0.0024(13) 0.0052(13)
C32 0.0279(14) 0.0452(12) 0.0483(12) 0.0161(10) -0.0076(12) -0.0025(12)
C33 0.0247(13) 0.0378(11) 0.0342(10) 0.0065(8) -0.0055(10) 0.0035(11)
C34 0.0461(17) 0.0530(13) 0.0261(9) -0.0022(9) -0.0018(11) 0.0082(13)
C35 0.0366(18) 0.089(2) 0.0720(19) 0.0357(16) 0.0120(16) -0.0001(17)
C36 0.0399(16) 0.0422(12) 0.0406(11) -0.0038(9) -0.0092(12) -0.0012(12)
C37 0.070(2) 0.0463(14) 0.0602(16) -0.0069(12) -0.0173(16) 0.0150(15)
C38 0.0396(16) 0.0435(12) 0.0311(10) 0.0024(9) -0.0044(11) 0.0112(12)
C39 0.0486(18) 0.0521(14) 0.0406(12) 0.0050(10) -0.0105(13) 0.0179(14)
C40 0.0444(19) 0.0552(15) 0.0710(17) -0.0219(13) -0.0070(16) 0.0066(14)
C41 0.0295(14) 0.0459(12) 0.0287(9) -0.0023(8) -0.0048(10) 0.0031(11)
C42 0.0450(18) 0.0591(15) 0.0506(13) 0.0021(12) -0.0037(14) -0.0142(14)

loop_
_atom_type_symbol
_atom_type_description
_atom_type_scat_dispersion_real
_atom_type_scat_dispersion_imag
_atom_type_scat_source
C C 0.0033 0.0016 'International Tables Vol C Tables 4.2.6.8 and 6.1.1.4'
H H 0.0000 0.0000 'International Tables Vol C Tables 4.2.6.8 and 6.1.1.4'
B B 0.0013 0.0007 'International Tables Vol C Tables 4.2.6.8 and 6.1.1.4'
N N 0.0061 0.0033 'International Tables Vol C Tables 4.2.6.8 and 6.1.1.4'
P P 0.1023 0.0942 'International Tables Vol C Tables 4.2.6.8 and 6.1.1.4'

loop_
_geom_angle_atom_site_label_1
_geom_angle_atom_site_label_2
_geom_angle_atom_site_label_3
_geom_angle
C18 P1 C38 101.69(9)
C18 P1 C41 102.30(9)
C38 P1 C41 102.85(11)
C5 N1 C7 108.27(16)
C5 N1 C13 125.30(16)
C7 N1 C13 126.12(16)
C28 B1 C15 116.3(2)
C28 B1 C19 124.69(17)
C15 B1 C19 119.02(18)
C2 C1 C6 118.8(2)
C1 C2 C3 121.1(2)
C4 C3 C2 121.6(2)
C3 C4 C5 117.3(2)
C4 C5 N1 128.92(18)
C4 C5 C6 122.00(19)
N1 C5 C6 109.03(17)
C1 C6 C5 119.22(19)
C1 C6 C8 133.8(2)
C5 C6 C8 106.84(17)
C12 C7 N1 128.68(19)
C12 C7 C8 122.00(19)
N1 C7 C8 109.29(17)
C9 C8 C7 119.44(19)
C9 C8 C6 134.0(2)
C7 C8 C6 106.46(17)
C10 C9 C8 119.1(2)
C9 C10 C11 120.5(2)
C12 C11 C10 122.1(2)
C11 C12 C7 116.9(2)
C14 C13 C18 121.30(18)
C14 C13 N1 117.47(19)
C18 C13 N1 121.23(16)
C13 C14 C15 121.7(2)
C14 C15 C16 116.80(17)
C14 C15 B1 121.1(2)
C16 C15 B1 121.87(18)
C17 C16 C15 121.44(19)
C16 C17 C18 121.8(2)
C13 C18 C17 116.80(17)
C13 C18 P1 120.78(14)
C17 C18 P1 122.42(17)
C20 C19 C24 117.7(2)
C20 C19 B1 119.86(18)
C24 C19 B1 122.39(19)
C21 C20 C19 120.83(19)
C21 C20 C25 118.74(19)
C19 C20 C25 120.4(2)
C22 C21 C20 121.1(2)
C23 C22 C21 118.1(2)
C23 C22 C26 121.5(2)
C21 C22 C26 120.4(2)
C22 C23 C24 122.1(2)
C23 C24 C19 120.0(2)
C23 C24 C27 118.4(2)
C19 C24 C27 121.6(2)
C33 C28 C29 117.4(2)
C33 C28 B1 121.49(17)
C29 C28 B1 120.89(19)
C30 C29 C28 119.7(2)
C30 C29 C34 117.91(19)
C28 C29 C34 122.4(2)
C31 C30 C29 122.6(2)
C30 C31 C32 117.5(2)
C30 C31 C35 121.7(2)
C32 C31 C35 120.8(3)
C33 C32 C31 122.3(2)
C32 C33 C28 120.3(2)
C32 C33 C36 116.9(2)
C28 C33 C36 122.8(2)
C37 C38 C39 111.73(19)
C37 C38 P1 108.9(2)
C39 C38 P1 109.02(16)
C40 C41 C42 111.3(2)
C40 C41 P1 110.32(19)
C42 C41 P1 116.86(16)

loop_
_geom_bond_atom_site_label_1
_geom_bond_atom_site_label_2
_geom_bond_distance
P1 C18 1.8526(19)
P1 C38 1.854(2)
P1 C41 1.862(2)
N1 C5 1.392(2)
N1 C7 1.393(2)
N1 C13 1.431(2)
B1 C28 1.568(3)
B1 C15 1.573(3)
B1 C19 1.574(4)
C1 C2 1.377(3)
C1 C6 1.399(3)
C2 C3 1.391(3)
C3 C4 1.383(3)
C4 C5 1.390(3)
C5 C6 1.408(3)
C6 C8 1.450(3)
C7 C12 1.392(3)
C7 C8 1.408(3)
C8 C9 1.391(3)
C9 C10 1.382(3)
C10 C11 1.392(3)
C11 C12 1.385(3)
C13 C14 1.394(3)
C13 C18 1.396(3)
C14 C15 1.394(3)
C15 C16 1.400(3)
C16 C17 1.386(3)
C17 C18 1.398(3)
C19 C20 1.407(3)
C19 C24 1.411(3)
C20 C21 1.393(3)
C20 C25 1.513(3)
C21 C22 1.392(3)
C22 C23 1.382(3)
C22 C26 1.507(4)
C23 C24 1.392(3)
C24 C27 1.515(3)
C28 C33 1.418(3)
C28 C29 1.423(3)
C29 C30 1.394(3)
C29 C34 1.504(3)
C30 C31 1.379(4)
C31 C32 1.388(4)
C31 C35 1.513(4)
C32 C33 1.387(3)
C33 C36 1.519(3)
C37 C38 1.527(3)
C38 C39 1.533(3)
C40 C41 1.511(3)
C41 C42 1.523(4)
